data_7006040
loop_
_publ_author_name
'Johnson, Andrew L.'
'Davidson, Matthew G.'
'Mahon, Mary F.'

_publ_section_title
;
 Reactivity of boranes with a titanium(IV) amine tris(phenolate)
 alkoxide complex; formation of a Ti(IV) tetrahydroborate complex, a
 Ti(III) dimer and a Ti(IV) hydroxide Lewis acid adduct.
;
_journal_issue 46
_journal_name_full 'Dalton transactions (Cambridge, England : 2003)'
_journal_page_first 5405
_journal_page_last 5411
_journal_paper_doi 10.1039/b708378e
_journal_year 2007
_chemical_formula_sum 'C30 H42 F10 O6 Ti2'
_chemical_formula_weight 784.44
_chemical_name_systematic
;
?
;
_space_group_IT_number 14
_symmetry_cell_setting monoclinic
_symmetry_space_group_name_Hall '-P 2yn'
_symmetry_space_group_name_H-M 'P 1 21/n 1'
_atom_sites_solution_hydrogens geom
_atom_sites_solution_primary direct
_atom_sites_solution_secondary difmap
_audit_creation_method SHELXL-97
_cell_angle_alpha 90.00
_cell_angle_beta 96.5380(10)
_cell_angle_gamma 90.00
_cell_formula_units_Z 2
_cell_length_a 8.8980(3)
_cell_length_b 16.8170(5)
_cell_length_c 12.0480(5)
_cell_measurement_reflns_used 31754
_cell_measurement_temperature 150(2)
_cell_measurement_theta_max 27.48
_cell_measurement_theta_min 3.87
_cell_volume 1791.11(11)
_computing_data_reduction 'Denzo and Scalepack (otwinowski & Minor, 1997)'
_computing_molecular_graphics 'ORTEX (P.McArdle, 1995)'
_computing_publication_material 'SHELXL-97/2 (Sheldrick,1997)'
_computing_structure_refinement 'SHELXL-97 (Sheldrick, 1997)'
_computing_structure_solution 'SHELXS-97 (Sheldrick, 1990)'
_diffrn_ambient_temperature 150(2)
_diffrn_measured_fraction_theta_full 0.994
_diffrn_measured_fraction_theta_max 0.994
_diffrn_measurement_device_type KappaCCD
_diffrn_measurement_method KappaCCD
_diffrn_radiation_monochromator graphite
_diffrn_radiation_source 'fine-focus sealed tube'
_diffrn_radiation_type MoK\a
_diffrn_radiation_wavelength 0.71073
_diffrn_reflns_av_R_equivalents 0.0942
_diffrn_reflns_av_sigmaI/netI 0.0612
_diffrn_reflns_limit_h_max 11
_diffrn_reflns_limit_h_min -11
_diffrn_reflns_limit_k_max 21
_diffrn_reflns_limit_k_min -21
_diffrn_reflns_limit_l_max 15
_diffrn_reflns_limit_l_min -15
_diffrn_reflns_number 31754
_diffrn_reflns_theta_full 27.48
_diffrn_reflns_theta_max 27.48
_diffrn_reflns_theta_min 3.87
_exptl_absorpt_coefficient_mu 0.536
_exptl_absorpt_correction_T_max 0.8912
_exptl_absorpt_correction_T_min 0.8346
_exptl_crystal_colour colourless
_exptl_crystal_density_diffrn 1.455
_exptl_crystal_density_method 'not measured'
_exptl_crystal_description block
_exptl_crystal_F_000 808
_exptl_crystal_size_max 0.35
_exptl_crystal_size_mid 0.30
_exptl_crystal_size_min 0.22
_refine_diff_density_max 0.259
_refine_diff_density_min -0.388
_refine_diff_density_rms 0.062
_refine_ls_extinction_coef 0.0033(10)
_refine_ls_extinction_expression Fc^*^=kFc[1+0.001xFc^2^\l^3^/sin(2\q)]^-1/4^
_refine_ls_extinction_method SHELXL
_refine_ls_goodness_of_fit_ref 1.057
_refine_ls_hydrogen_treatment mixed
_refine_ls_matrix_type full
_refine_ls_number_parameters 224
_refine_ls_number_reflns 4084
_refine_ls_number_restraints 0
_refine_ls_restrained_S_all 1.057
_refine_ls_R_factor_all 0.0866
_refine_ls_R_factor_gt 0.0446
_refine_ls_shift/su_max 0.000
_refine_ls_shift/su_mean 0.000
_refine_ls_structure_factor_coef Fsqd
_refine_ls_weighting_details 'calc w=1/[\s^2^(Fo^2^)+(0.0395P)^2^+0.7085P] where P=(Fo^2^+2Fc^2^)/3'
_refine_ls_weighting_scheme calc
_refine_ls_wR_factor_gt 0.0877
_refine_ls_wR_factor_ref 0.1035
_reflns_number_gt 2765
_reflns_number_total 4084
_reflns_threshold_expression >2sigma(I)
_cod_data_source_file b708378e.txt
_cod_data_source_block Compound-6
_cod_depositor_comments
;
The following automatic conversions were performed:
'_symmetry_cell_setting' value 'Monoclinic' changed to 'monoclinic'
according to '/home/saulius/struct/CIF-dictionaries/cif_core.dic'
dictionary named 'cif_core.dic' version 2.4.1 from 2010-06-29.

Automatic conversion script
Id: cif_fix_enum 1527 2010-12-29 10:47:43Z saulius 
;
_cod_original_sg_symbol_H-M P21/n
_cod_database_code 7006040

loop_
_symmetry_equiv_pos_as_xyz
'x, y, z'
'-x+1/2, y+1/2, -z+1/2'
'-x, -y, -z'
'x-1/2, -y-1/2, z-1/2'

loop_
_atom_site_label
_atom_site_type_symbol
_atom_site_fract_x
_atom_site_fract_y
_atom_site_fract_z
_atom_site_U_iso_or_equiv
_atom_site_adp_type
_atom_site_occupancy
_atom_site_symmetry_multiplicity
_atom_site_calc_flag
_atom_site_refinement_flags
_atom_site_disorder_assembly
_atom_site_disorder_group
Ti1 Ti 0.51999(5) 0.08499(2) 0.06210(3) 0.02499(14) Uani 1 1 d . . .
F2 F 0.22819(16) 0.00191(8) 0.14237(12) 0.0415(4) Uani 1 1 d . . .
F3 F 0.11277(17) -0.01388(9) 0.33913(13) 0.0512(4) Uani 1 1 d . . .
F4 F 0.26776(19) 0.04368(9) 0.53026(13) 0.0528(4) Uani 1 1 d . . .
F5 F 0.53528(18) 0.12092(9) 0.52202(12) 0.0503(4) Uani 1 1 d . . .
F6 F 0.64520(16) 0.14197(9) 0.32569(13) 0.0475(4) Uani 1 1 d . . .
O1 O 0.43376(17) 0.03634(8) -0.07710(12) 0.0259(3) Uani 1 1 d . . .
O2 O 0.44047(18) 0.18065(8) 0.04571(13) 0.0314(4) Uani 1 1 d . . .
O3 O 0.71546(18) 0.10648(9) 0.08083(14) 0.0319(4) Uani 1 1 d . . .
C1 C 0.4409(3) 0.07215(12) 0.22568(19) 0.0294(5) Uani 1 1 d . . .
C2 C 0.3072(3) 0.03340(13) 0.2361(2) 0.0319(5) Uani 1 1 d . . .
C3 C 0.2457(3) 0.02381(13) 0.3350(2) 0.0361(6) Uani 1 1 d . . .
C4 C 0.3235(3) 0.05377(14) 0.4315(2) 0.0371(6) Uani 1 1 d . . .
C5 C 0.4581(3) 0.09237(14) 0.4268(2) 0.0364(6) Uani 1 1 d . . .
C6 C 0.5125(3) 0.10128(13) 0.3251(2) 0.0336(6) Uani 1 1 d . . .
C21 C 0.3722(3) 0.25752(13) 0.0523(2) 0.0372(6) Uani 1 1 d . . .
H21 H 0.2712 0.2570 0.0065 0.045 Uiso 1 1 calc R . .
C23 C 0.4704(4) 0.31918(15) 0.0053(3) 0.0502(7) Uani 1 1 d . . .
H23A H 0.5670 0.3231 0.0531 0.075 Uiso 1 1 calc R . .
H23B H 0.4191 0.3708 0.0027 0.075 Uiso 1 1 calc R . .
H23C H 0.4892 0.3037 -0.0703 0.075 Uiso 1 1 calc R . .
C22 C 0.3498(3) 0.27418(15) 0.1723(2) 0.0472(7) Uani 1 1 d . . .
H22A H 0.2878 0.2320 0.2000 0.071 Uiso 1 1 calc R . .
H22B H 0.2988 0.3255 0.1771 0.071 Uiso 1 1 calc R . .
H22C H 0.4484 0.2758 0.2177 0.071 Uiso 1 1 calc R . .
C11 C 0.3307(3) 0.06670(13) -0.17007(19) 0.0329(6) Uani 1 1 d . . .
H11 H 0.3128 0.0232 -0.2266 0.040 Uiso 1 1 calc R . .
C12 C 0.1804(3) 0.08734(15) -0.1305(2) 0.0430(7) Uani 1 1 d . . .
H12A H 0.1423 0.0413 -0.0923 0.064 Uiso 1 1 calc R . .
H12B H 0.1080 0.1017 -0.1947 0.064 Uiso 1 1 calc R . .
H12C H 0.1936 0.1323 -0.0786 0.064 Uiso 1 1 calc R . .
C13 C 0.4034(3) 0.13521(14) -0.2245(2) 0.0431(7) Uani 1 1 d . . .
H13A H 0.4196 0.1794 -0.1714 0.065 Uiso 1 1 calc R . .
H13B H 0.3371 0.1526 -0.2906 0.065 Uiso 1 1 calc R . .
H13C H 0.5009 0.1181 -0.2469 0.065 Uiso 1 1 calc R . .
C31 C 0.8143(3) 0.17408(14) 0.0843(2) 0.0410(6) Uani 1 1 d . . .
H31 H 0.7652 0.2198 0.1192 0.049 Uiso 1 1 calc R . .
C32 C 0.9584(3) 0.15284(19) 0.1561(3) 0.0632(9) Uani 1 1 d . . .
H32A H 0.9346 0.1353 0.2297 0.095 Uiso 1 1 calc R . .
H32B H 1.0246 0.1995 0.1648 0.095 Uiso 1 1 calc R . .
H32C H 1.0098 0.1098 0.1205 0.095 Uiso 1 1 calc R . .
C33 C 0.8381(4) 0.19593(17) -0.0340(3) 0.0594(9) Uani 1 1 d . . .
H33A H 0.8798 0.1502 -0.0705 0.089 Uiso 1 1 calc R . .
H33B H 0.9090 0.2406 -0.0329 0.089 Uiso 1 1 calc R . .
H33C H 0.7412 0.2112 -0.0753 0.089 Uiso 1 1 calc R . .

loop_
_atom_site_aniso_label
_atom_site_aniso_U_11
_atom_site_aniso_U_22
_atom_site_aniso_U_33
_atom_site_aniso_U_23
_atom_site_aniso_U_13
_atom_site_aniso_U_12
Ti1 0.0314(2) 0.0202(2) 0.0232(2) -0.00171(16) 0.00219(16) 0.00013(17)
F2 0.0452(9) 0.0425(8) 0.0359(9) -0.0080(6) 0.0015(7) -0.0071(6)
F3 0.0534(10) 0.0500(9) 0.0529(11) 0.0046(8) 0.0185(8) -0.0108(7)
F4 0.0714(11) 0.0576(10) 0.0332(9) 0.0060(7) 0.0224(8) 0.0068(8)
F5 0.0674(11) 0.0560(9) 0.0261(8) -0.0088(7) -0.0015(7) 0.0018(8)
F6 0.0479(9) 0.0576(9) 0.0366(9) -0.0102(7) 0.0034(7) -0.0140(7)
O1 0.0320(8) 0.0221(8) 0.0229(8) -0.0007(6) 0.0002(7) 0.0026(6)
O2 0.0438(10) 0.0220(8) 0.0280(9) -0.0023(6) 0.0025(7) 0.0053(7)
O3 0.0351(9) 0.0271(8) 0.0335(10) -0.0021(7) 0.0031(7) -0.0040(7)
C1 0.0371(13) 0.0237(11) 0.0272(13) -0.0001(9) 0.0030(10) 0.0033(10)
C2 0.0420(14) 0.0251(12) 0.0282(13) -0.0020(10) 0.0026(11) 0.0049(10)
C3 0.0400(14) 0.0277(12) 0.0424(16) 0.0039(11) 0.0124(12) 0.0001(11)
C4 0.0535(16) 0.0318(12) 0.0284(14) 0.0034(11) 0.0142(12) 0.0100(12)
C5 0.0497(16) 0.0333(13) 0.0261(14) -0.0039(10) 0.0035(12) 0.0080(11)
C6 0.0404(14) 0.0289(12) 0.0317(14) -0.0007(10) 0.0048(11) 0.0017(10)
C21 0.0437(15) 0.0229(12) 0.0432(16) -0.0055(11) -0.0035(12) 0.0071(10)
C23 0.077(2) 0.0272(13) 0.0472(18) 0.0025(12) 0.0125(15) 0.0065(13)
C22 0.0591(18) 0.0329(13) 0.0517(18) -0.0092(12) 0.0147(15) 0.0032(12)
C11 0.0439(15) 0.0289(12) 0.0235(13) -0.0026(10) -0.0073(11) 0.0085(10)
C12 0.0407(15) 0.0385(14) 0.0467(17) -0.0068(12) -0.0085(12) 0.0102(12)
C13 0.0687(19) 0.0314(13) 0.0277(14) 0.0058(11) -0.0008(13) 0.0052(12)
C31 0.0374(15) 0.0278(12) 0.0579(18) -0.0082(12) 0.0051(13) -0.0061(11)
C32 0.0373(16) 0.0652(19) 0.084(3) -0.0197(18) -0.0046(16) -0.0081(14)
C33 0.062(2) 0.0433(16) 0.077(2) 0.0102(15) 0.0248(17) -0.0105(14)

loop_
_atom_type_symbol
_atom_type_description
_atom_type_scat_dispersion_real
_atom_type_scat_dispersion_imag
_atom_type_scat_source
C C 0.0033 0.0016 'International Tables Vol C Tables 4.2.6.8 and 6.1.1.4'
H H 0.0000 0.0000 'International Tables Vol C Tables 4.2.6.8 and 6.1.1.4'
F F 0.0171 0.0103 'International Tables Vol C Tables 4.2.6.8 and 6.1.1.4'
O O 0.0106 0.0060 'International Tables Vol C Tables 4.2.6.8 and 6.1.1.4'
Ti Ti 0.2776 0.4457 'International Tables Vol C Tables 4.2.6.8 and 6.1.1.4'

loop_
_geom_angle_atom_site_label_1
_geom_angle_atom_site_label_2
_geom_angle_atom_site_label_3
_geom_angle
_geom_angle_site_symmetry_1
_geom_angle_site_symmetry_3
_geom_angle_publ_flag
O2 Ti1 O3 101.82(7) . . ?
O2 Ti1 O1 100.01(7) . . ?
O3 Ti1 O1 118.87(7) . . ?
O2 Ti1 O1 167.75(7) . 3_655 ?
O3 Ti1 O1 90.42(6) . 3_655 ?
O1 Ti1 O1 73.59(7) . 3_655 ?
O2 Ti1 C1 91.43(8) . . ?
O3 Ti1 C1 108.65(8) . . ?
O1 Ti1 C1 127.07(8) . . ?
O1 Ti1 C1 84.58(7) 3_655 . ?
O2 Ti1 Ti1 137.40(6) . 3_655 ?
O3 Ti1 Ti1 107.19(5) . 3_655 ?
O1 Ti1 Ti1 38.30(4) . 3_655 ?
O1 Ti1 Ti1 35.29(4) 3_655 3_655 ?
C1 Ti1 Ti1 107.58(6) . 3_655 ?
C11 O1 Ti1 131.91(12) . . ?
C11 O1 Ti1 120.68(12) . 3_655 ?
Ti1 O1 Ti1 106.41(7) . 3_655 ?
C21 O2 Ti1 170.12(15) . . ?
C31 O3 Ti1 139.25(14) . . ?
C2 C1 C6 114.0(2) . . ?
C2 C1 Ti1 120.13(17) . . ?
C6 C1 Ti1 125.85(17) . . ?
F2 C2 C1 118.5(2) . . ?
F2 C2 C3 116.9(2) . . ?
C1 C2 C3 124.6(2) . . ?
F3 C3 C2 121.6(2) . . ?
F3 C3 C4 119.9(2) . . ?
C2 C3 C4 118.4(2) . . ?
F4 C4 C5 120.4(2) . . ?
F4 C4 C3 119.8(2) . . ?
C5 C4 C3 119.7(2) . . ?
F5 C5 C4 119.6(2) . . ?
F5 C5 C6 121.3(2) . . ?
C4 C5 C6 119.1(2) . . ?
F6 C6 C5 116.3(2) . . ?
F6 C6 C1 119.7(2) . . ?
C5 C6 C1 124.1(2) . . ?
O2 C21 C22 108.9(2) . . ?
O2 C21 C23 109.4(2) . . ?
C22 C21 C23 112.2(2) . . ?
O2 C21 H21 108.8 . . ?
C22 C21 H21 108.8 . . ?
C23 C21 H21 108.8 . . ?
C21 C23 H23A 109.5 . . ?
C21 C23 H23B 109.5 . . ?
H23A C23 H23B 109.5 . . ?
C21 C23 H23C 109.5 . . ?
H23A C23 H23C 109.5 . . ?
H23B C23 H23C 109.5 . . ?
C21 C22 H22A 109.5 . . ?
C21 C22 H22B 109.5 . . ?
H22A C22 H22B 109.5 . . ?
C21 C22 H22C 109.5 . . ?
H22A C22 H22C 109.5 . . ?
H22B C22 H22C 109.5 . . ?
O1 C11 C13 109.78(19) . . ?
O1 C11 C12 109.9(2) . . ?
C13 C11 C12 113.7(2) . . ?
O1 C11 H11 107.8 . . ?
C13 C11 H11 107.8 . . ?
C12 C11 H11 107.8 . . ?
C11 C12 H12A 109.5 . . ?
C11 C12 H12B 109.5 . . ?
H12A C12 H12B 109.5 . . ?
C11 C12 H12C 109.5 . . ?
H12A C12 H12C 109.5 . . ?
H12B C12 H12C 109.5 . . ?
C11 C13 H13A 109.5 . . ?
C11 C13 H13B 109.5 . . ?
H13A C13 H13B 109.5 . . ?
C11 C13 H13C 109.5 . . ?
H13A C13 H13C 109.5 . . ?
H13B C13 H13C 109.5 . . ?
O3 C31 C32 107.9(2) . . ?
O3 C31 C33 108.5(2) . . ?
C32 C31 C33 113.5(2) . . ?
O3 C31 H31 109.0 . . ?
C32 C31 H31 109.0 . . ?
C33 C31 H31 109.0 . . ?
C31 C32 H32A 109.5 . . ?
C31 C32 H32B 109.5 . . ?
H32A C32 H32B 109.5 . . ?
C31 C32 H32C 109.5 . . ?
H32A C32 H32C 109.5 . . ?
H32B C32 H32C 109.5 . . ?
C31 C33 H33A 109.5 . . ?
C31 C33 H33B 109.5 . . ?
H33A C33 H33B 109.5 . . ?
C31 C33 H33C 109.5 . . ?
H33A C33 H33C 109.5 . . ?
H33B C33 H33C 109.5 . . ?

loop_
_geom_bond_atom_site_label_1
_geom_bond_atom_site_label_2
_geom_bond_distance
_geom_bond_site_symmetry_2
_geom_bond_publ_flag
Ti1 O2 1.7595(14) . ?
Ti1 O3 1.7656(16) . ?
Ti1 O1 1.9436(15) . ?
Ti1 O1 2.0852(14) 3_655 ?
Ti1 C1 2.177(2) . ?
Ti1 Ti1 3.2272(7) 3_655 ?
F2 C2 1.368(3) . ?
F3 C3 1.348(3) . ?
F4 C4 1.351(3) . ?
F5 C5 1.356(3) . ?
F6 C6 1.364(3) . ?
O1 C11 1.457(3) . ?
O1 Ti1 2.0852(14) 3_655 ?
O2 C21 1.434(3) . ?
O3 C31 1.435(3) . ?
C1 C2 1.375(3) . ?
C1 C6 1.381(3) . ?
C2 C3 1.376(3) . ?
C3 C4 1.379(4) . ?
C4 C5 1.369(4) . ?
C5 C6 1.376(3) . ?
C21 C22 1.507(4) . ?
C21 C23 1.508(4) . ?
C21 H21 1.0000 . ?
C23 H23A 0.9800 . ?
C23 H23B 0.9800 . ?
C23 H23C 0.9800 . ?
C22 H22A 0.9800 . ?
C22 H22B 0.9800 . ?
C22 H22C 0.9800 . ?
C11 C13 1.508(3) . ?
C11 C12 1.510(3) . ?
C11 H11 1.0000 . ?
C12 H12A 0.9800 . ?
C12 H12B 0.9800 . ?
C12 H12C 0.9800 . ?
C13 H13A 0.9800 . ?
C13 H13B 0.9800 . ?
C13 H13C 0.9800 . ?
C31 C32 1.505(4) . ?
C31 C33 1.510(4) . ?
C31 H31 1.0000 . ?
C32 H32A 0.9800 . ?
C32 H32B 0.9800 . ?
C32 H32C 0.9800 . ?
C33 H33A 0.9800 . ?
C33 H33B 0.9800 . ?
C33 H33C 0.9800 . ?
